data_7241965
loop_
_publ_author_name
'Pipitone, Candida'
'Giannici, Francesco'
'Martorana, Antonino'
'Bertolotti, Federica'
'Calabrese, Gabriele'
'Milita, Silvia'
'Guagliardi, Antonietta'
'Masciocchi, Norberto'

_publ_contact_author 'Masciocchi, Norberto'
_publ_section_title
;
 Proton sponge lead halides containing 1D polyoctahedral chains
;
_journal_issue 5
_journal_name_full CrystEngComm
_journal_page_first 1126
_journal_page_last 1139
_journal_paper_doi 10.1039/D0CE01695K
_journal_volume 23
_journal_year 2021
_chemical_formula_sum 'C14 H19 I3 N2 Pb'
_chemical_formula_weight 803.23
_chemical_name_common '(Protonated proton sponge) triiodoplumbate, alpha phase'
_chemical_name_systematic
;
(Protonated proton sponge) triiodoplumbate, alpha phase

;
_space_group_IT_number 61
_space_group_name_Hall '-P 2ac 2ab'
_space_group_name_H-M_alt 'P b c a'
_symmetry_cell_setting orthorhombic
_symmetry_space_group_name_H-M 'P b c a'
_audit_creation_method TOPAS_Academic
_cell_angle_alpha 90
_cell_angle_beta 90
_cell_angle_gamma 90
_cell_formula_units_Z 8
_cell_length_a 28.8862(4)
_cell_length_b 18.1330(2)
_cell_length_c 8.02619(10)
_cell_measurement_temperature 293(2)
_cell_volume 4204.07(9)
_computing_cell_refinement
;
 TOPAS-R v. 3.0, Bruker AXS, 2005, Karlsruhe, Germany
;
_computing_structure_refinement
;
 TOPAS-Academic A.A.Coelho
;
_computing_structure_solution
;
 TOPAS-R v. 3.0, Bruker AXS, 2005, Karlsruhe, Germany
;
_diffrn_ambient_temperature 298
_diffrn_detector_type 'Bruker AXS Lynxeye linear PSD'
_diffrn_measurement_device_type 'Bruker AXS D8 Advance'
_diffrn_radiation_monochromator 'Nickel filter'
_diffrn_radiation_wavelength 1.5418
_diffrn_source_target Cu
_diffrn_source_type 'sealed X-ray tube'
_exptl_absorpt_coefficient_mu 49.62
_exptl_absorpt_correction_type none
_exptl_crystal_density_diffrn 2.538
_exptl_crystal_density_method 'not measured'
_exptl_crystal_F_000 2864
_pd_char_colour yellow
_pd_char_particle_morphology plate-like
_pd_instr_location ' ?'
_pd_meas_2theta_range_inc 0.02
_pd_meas_2theta_range_max 105
_pd_meas_2theta_range_min 4
_pd_meas_number_of_points 5051
_pd_meas_scan_method step
_pd_proc_2theta_range_inc 0.02
_pd_proc_2theta_range_max 105
_pd_proc_2theta_range_min 5
_pd_proc_ls_background_function 'Chebychev polynomial'
_pd_proc_ls_profile_function 'fundamental parameters approach'
_pd_proc_ls_prof_R_factor 0.071
_pd_proc_ls_prof_wR_expected 0.010
_pd_proc_ls_prof_wR_factor 0.099
_pd_spec_mounting ' packed powder pellet'
_pd_spec_mount_mode reflection
_pd_spec_shape flat_sheet
_pd_spec_size_axial 15
_pd_spec_size_equat 20
_pd_spec_size_thick 0.05
_refine_ls_extinction_method none
_refine_ls_goodness_of_fit_all 9.9
_refine_ls_matrix_type fullcycle
_refine_ls_number_parameters 43
_refine_ls_number_restraints 0
_refine_ls_shift/su_max .01
_refine_ls_structure_factor_coef Inet
_cod_data_source_file d0ce01695k2.cif
_cod_data_source_block PRSHPBI3_alpha
_cod_depositor_comments
;
The following automatic conversions were performed:

data item '_symmetry_cell_setting' value 'Orthorhombic' was changed
to 'orthorhombic' in accordance with the
/home/data/users/saulius/crontab/automatic-downloads/rss-feeds/RSC/lib/dictionaries/cif_core.dic
dictionary named 'cif_core.dic' version 2.4.2 last updated on
2011-04-26.

Automatic conversion script
Id: cif_fix_values 7556 2019-12-06 15:28:31Z antanas 

 Adding full bibliography for 7241963--7241965.cif.
;
_cod_original_cell_volume 4204.05(9)
_cod_original_sg_symbol_H-M Pbca
_cod_database_code 7241965

loop_
_symmetry_equiv_pos_as_xyz
'x, y, z '
'-x, y+1/2, -z+1/2 '
'-x+1/2, -y, z+1/2 '
'-x+1/2, y+1/2, z '
'x, -y+1/2, z+1/2 '
'-x, -y, -z '
'x+1/2, -y+1/2, -z '
'x+1/2, y, -z+1/2 '

loop_
_atom_site_label
_atom_site_type_symbol
_atom_site_symmetry_multiplicity
_atom_site_fract_x
_atom_site_fract_y
_atom_site_fract_z
_atom_site_occupancy
_atom_site_B_iso_or_equiv
Pb Pb 8 -0.07653(18) 0.2488(3) 0.0382(5) 1 1.86(6)
I1 I 8 -0.1537(2) 0.1777(3) -0.2003(10) 1 1.86(6)
I2 I 8 0.0019(2) 0.1859(3) -0.2054(10) 1 1.86(6)
I3 I 8 -0.0770(3) 0.3930(3) -0.2218(9) 1 1.86(6)
C1 C 8 -0.3228(5) 0.3592(5) -0.258(2) 1 1.86(6)
C2 C 8 -0.3020(6) 0.3142(9) -0.139(2) 1 1.86(6)
C3 C 8 -0.3279(9) 0.2876(11) -0.006(3) 1 1.86(6)
C4 C 8 -0.3744(9) 0.3060(11) 0.009(3) 1 1.86(6)
C5 C 8 -0.3951(6) 0.3510(12) -0.110(3) 1 1.86(6)
C6 C 8 -0.3693(5) 0.3776(9) -0.243(3) 1 1.86(6)
C7 C 8 -0.2970(6) 0.3858(7) -0.391(2) 1 1.86(6)
C8 C 8 -0.2504(6) 0.3674(12) -0.406(3) 1 1.86(6)
C9 C 8 -0.2297(5) 0.3224(16) -0.287(4) 1 1.86(6)
C10 C 8 -0.2555(7) 0.2958(14) -0.154(3) 1 1.86(6)
C11 C 8 -0.4145(9) 0.4827(16) -0.265(4) 1 1.86(6)
C12 C 8 -0.4338(6) 0.382(2) -0.415(4) 1 1.86(6)
C13 C 8 -0.3053(11) 0.3970(16) -0.677(2) 1 1.86(6)
C14 C 8 -0.2861(12) 0.4972(11) -0.527(4) 1 1.86(6)
N1 N 8 -0.3187(9) 0.4330(11) -0.516(3) 1 1.86(6)
N2 N 8 -0.3911(7) 0.4248(15) -0.368(3) 1 1.86(6)
H1 H 8 -0.2413(9) 0.2651(19) -0.072(4) 1 1.86(6)
H2 H 8 -0.1979(6) 0.310(2) -0.297(4) 1 1.86(6)
H3 H 8 -0.2328(8) 0.3855(14) -0.497(3) 1 1.86(6)
H4 H 8 -0.4269(6) 0.3636(16) -0.100(4) 1 1.86(6)
H5 H 8 -0.3921(11) 0.2879(14) 0.100(3) 1 1.86(6)
H6 H 8 -0.3137(11) 0.2569(15) 0.075(3) 1 1.86(6)
H7 H 8 -0.4234(9) 0.4626(16) -0.160(4) 1 1.86(6)
H8 H 8 -0.4027(12) 0.5300(15) -0.292(5) 1 1.86(6)
H9 H 8 -0.4414(10) 0.500(2) -0.320(5) 1 1.86(6)
H10 H 8 -0.4442(5) 0.354(2) -0.323(4) 1 1.86(6)
H11 H 8 -0.4508(8) 0.409(3) -0.497(5) 1 1.86(6)
H12 H 8 -0.4272(7) 0.350(2) -0.505(4) 1 1.86(6)
H13 H 8 -0.2762(11) 0.3731(15) -0.666(3) 1 1.86(6)
H14 H 8 -0.3323(12) 0.383(2) -0.737(2) 1 1.86(6)
H15 H 8 -0.3031(13) 0.4330(19) -0.763(3) 1 1.86(6)
H16 H 8 -0.2712(11) 0.5046(9) -0.423(4) 1 1.86(6)
H17 H 8 -0.2745(13) 0.5016(14) -0.637(4) 1 1.86(6)
H18 H 8 -0.3027(14) 0.5406(12) -0.556(4) 1 1.86(6)
H19 H 8 -0.3604(9) 0.4428(14) -0.480(3) 1 1.86(6)

loop_
_atom_type_symbol
_atom_type_description
_atom_type_scat_source
C C 'International Tables Vol C Tables 4.2.6.8 and 6.1.1.4'
H H 'International Tables Vol C Tables 4.2.6.8 and 6.1.1.4'
I I 'International Tables Vol C Tables 4.2.6.8 and 6.1.1.4'
N N 'International Tables Vol C Tables 4.2.6.8 and 6.1.1.4'
Pb Pb 'International Tables Vol C Tables 4.2.6.8 and 6.1.1.4'

loop_
_diffrn_radiation_type
'Cu K\a'
